data_7720183
loop_
_publ_author_name
'Polo, Alvaro'
'Garc&#xed;a-Ordu&#xf1;a, Pilar'
'Echeverr&#xed;a, Jorge'
'Sanz Miguel, Pablo J.'

_publ_section_title
;
 Unveiling n &#x2192; &#x3c0;* interactions: convergence of quantum
 crystallography and computational insights.
;
_journal_issue 7
_journal_name_full 'Dalton transactions (Cambridge, England : 2003)'
_journal_page_first 2825
_journal_page_last 2832
_journal_paper_doi 10.1039/d5dt02386f
_journal_volume 55
_journal_year 2026
_chemical_formula_moiety 'C8 H11 N4 O, I'
_chemical_formula_sum 'C8 H11 I N4 O'
_chemical_formula_weight 306.11
_space_group_crystal_system orthorhombic
_space_group_IT_number 29
_space_group_name_Hall 'P 2c -2ac'
_space_group_name_H-M_alt 'P c a 21'
_atom_sites_solution_hydrogens geom
_atom_sites_solution_primary direct
_atom_sites_solution_secondary 'Fourier Difference Synthesis'
_audit_creation_method SHELXL-2014/7
_audit_update_record
;
2025-11-14 deposited with the CCDC.	2025-12-19 downloaded from the CCDC.
;
_cell_angle_alpha 90
_cell_angle_beta 90
_cell_angle_gamma 90
_cell_formula_units_Z 4
_cell_length_a 11.3493(7)
_cell_length_b 11.5417(7)
_cell_length_c 8.4397(5)
_cell_measurement_reflns_used 9753
_cell_measurement_temperature 100(2)
_cell_measurement_theta_max 28.31
_cell_measurement_theta_min 2.99
_cell_volume 1105.52(12)
_computing_cell_refinement 'SAINT V8.40B (Bruker AXS, 2016) in APEX3'
_computing_data_collection 'SAINT V8.40B (Bruker AXS, 2016) in APEX3'
_computing_data_reduction 'SAINT V8.40B (Bruker AXS, 2016) in APEX3'
_computing_molecular_graphics 'ORTEP-3 (Farrugia, 2012)'
_computing_publication_material 'XCIF program, PLATON(Spek, 1998)'
_computing_structure_refinement 'SHELXL-2018/3 (Sheldrick, 2018)'
_computing_structure_solution 'SHELXS-2013 (Sheldrick, 2013)'
_diffrn_ambient_temperature 100(2)
_diffrn_measured_fraction_theta_full 0.998
_diffrn_measured_fraction_theta_max 0.999
_diffrn_measurement_device_type 'Bruker D8 VENTURE'
_diffrn_radiation_type MoK\a
_diffrn_radiation_wavelength 0.71073
_diffrn_reflns_av_R_equivalents 0.0294
_diffrn_reflns_av_unetI/netI 0.0191
_diffrn_reflns_Laue_measured_fraction_full 0.998
_diffrn_reflns_Laue_measured_fraction_max 0.999
_diffrn_reflns_limit_h_max 15
_diffrn_reflns_limit_h_min -15
_diffrn_reflns_limit_k_max 15
_diffrn_reflns_limit_k_min -15
_diffrn_reflns_limit_l_max 11
_diffrn_reflns_limit_l_min -11
_diffrn_reflns_number 52792
_diffrn_reflns_point_group_measured_fraction_full 0.995
_diffrn_reflns_point_group_measured_fraction_max 0.996
_diffrn_reflns_theta_full 25.000
_diffrn_reflns_theta_max 28.318
_diffrn_reflns_theta_min 2.517
_diffrn_source 'Mo microsource'
_exptl_absorpt_coefficient_mu 2.873
_exptl_absorpt_correction_T_max 0.795
_exptl_absorpt_correction_T_min 0.663
_exptl_absorpt_correction_type multi-scan
_exptl_absorpt_process_details sadabs
_exptl_crystal_colour colorless
_exptl_crystal_density_diffrn 1.839
_exptl_crystal_description blocks
_exptl_crystal_F_000 592
_exptl_crystal_size_max 0.250
_exptl_crystal_size_mid 0.120
_exptl_crystal_size_min 0.080
_refine_diff_density_max 0.303
_refine_diff_density_min -0.444
_refine_diff_density_rms 0.050
_refine_ls_abs_structure_details
;
 Flack x determined using 1263 quotients [(I+)-(I-)]/[(I+)+(I-)]
 (Parsons, Flack and Wagner, Acta Cryst. B69 (2013) 249-259).
;
_refine_ls_abs_structure_Flack 0.018(4)
_refine_ls_extinction_coef 0.0026(3)
_refine_ls_extinction_expression Fc^*^=kFc[1+0.001xFc^2^\l^3^/sin(2\q)]^-1/4^
_refine_ls_extinction_method 'SHELXL-2014/7 (Sheldrick 2014'
_refine_ls_goodness_of_fit_ref 1.069
_refine_ls_hydrogen_treatment constr
_refine_ls_matrix_type full
_refine_ls_number_parameters 131
_refine_ls_number_reflns 2745
_refine_ls_number_restraints 1
_refine_ls_restrained_S_all 1.068
_refine_ls_R_factor_all 0.0110
_refine_ls_R_factor_gt 0.0110
_refine_ls_shift/su_max 0.001
_refine_ls_shift/su_mean 0.000
_refine_ls_structure_factor_coef Fsqd
_refine_ls_weighting_details 'w=1/[\s^2^(Fo^2^)+(0.0071P)^2^+0.3566P] where P=(Fo^2^+2Fc^2^)/3'
_refine_ls_weighting_scheme calc
_refine_ls_wR_factor_gt 0.0271
_refine_ls_wR_factor_ref 0.0271
_reflns_Friedel_coverage 0.866
_reflns_Friedel_fraction_full 0.992
_reflns_Friedel_fraction_max 0.994
_reflns_number_gt 2742
_reflns_number_total 2745
_reflns_threshold_expression 'I > 2\s(I)'
_cod_data_source_file d5dt02386f2.cif
_cod_data_source_block 1_CCDC5
_cod_depositor_comments
;
The following automatic conversions were performed:

data item '_atom_sites_solution_primary' value 'Direct methods' was
changed to 'direct'.

Automatic conversion script
Id: cif_fix_values 8170 2020-07-09 18:12:32Z antanas 
;
_cod_database_code 7720183
_shelx_shelxl_version_number 2014/7
_shelx_space_group_comment
;
The symmetry employed for this shelxl refinement is uniquely defined
by the following loop, which should always be used as a source of
symmetry information in preference to the above space-group names.
They are only intended as comments.
;
_shelx_estimated_absorpt_t_min 0.534
_shelx_estimated_absorpt_t_max 0.803

loop_
_space_group_symop_operation_xyz
'x, y, z'
'-x, -y, z+1/2'
'x+1/2, -y, z'
'-x+1/2, y, z+1/2'

loop_
_atom_site_label
_atom_site_type_symbol
_atom_site_fract_x
_atom_site_fract_y
_atom_site_fract_z
_atom_site_U_iso_or_equiv
_atom_site_adp_type
_atom_site_occupancy
_atom_site_site_symmetry_order
_atom_site_calc_flag
_atom_site_refinement_flags_posn
_atom_site_refinement_flags_adp
_atom_site_refinement_flags_occupancy
_atom_site_disorder_assembly
_atom_site_disorder_group
N1 N 0.69123(14) 0.32708(14) 0.74121(19) 0.0183(3) Uani 1 1 d . . . . .
C1 C 0.76514(19) 0.42203(17) 0.6807(2) 0.0257(4) Uani 1 1 d . . . . .
H11 H 0.7406 0.4952 0.7296 0.039 Uiso 1 1 calc R U . . .
H12 H 0.7562 0.4275 0.5654 0.039 Uiso 1 1 calc R U . . .
H13 H 0.8478 0.4067 0.7068 0.039 Uiso 1 1 calc R U . . .
C2 C 0.59269(18) 0.35388(15) 0.8186(2) 0.0180(3) Uani 1 1 d . . . . .
H2 H 0.5741 0.4333 0.8341 0.022 Uiso 1 1 calc R U . . .
N3 N 0.51972(13) 0.27502(13) 0.87468(18) 0.0173(3) Uani 1 1 d . . . . .
C3 C 0.41477(15) 0.30921(15) 0.9650(5) 0.0262(3) Uani 1 1 d . . . . .
H31 H 0.4053 0.3935 0.9600 0.039 Uiso 1 1 calc R U . . .
H32 H 0.4239 0.2852 1.0758 0.039 Uiso 1 1 calc R U . . .
H33 H 0.3450 0.2717 0.9197 0.039 Uiso 1 1 calc R U . . .
C4 C 0.54509(16) 0.16047(14) 0.8457(2) 0.0176(3) Uani 1 1 d . . . . .
C5 C 0.64449(16) 0.13021(16) 0.7615(2) 0.0179(3) Uani 1 1 d . . . . .
C6 C 0.72729(16) 0.21169(15) 0.7019(2) 0.0198(4) Uani 1 1 d . . . . .
O6 O 0.81728(14) 0.19483(15) 0.6271(2) 0.0288(3) Uani 1 1 d . . . . .
N7 N 0.64252(15) 0.01114(14) 0.7565(2) 0.0206(3) Uani 1 1 d . . . . .
C7 C 0.72638(19) -0.06570(18) 0.6764(3) 0.0273(4) Uani 1 1 d . . . . .
H71 H 0.7163 -0.1450 0.7157 0.041 Uiso 1 1 calc R U . . .
H72 H 0.8069 -0.0395 0.6981 0.041 Uiso 1 1 calc R U . . .
H73 H 0.7119 -0.0639 0.5620 0.041 Uiso 1 1 calc R U . . .
C8 C 0.54411(18) -0.02117(18) 0.8352(3) 0.0249(4) Uani 1 1 d . . . . .
H8 H 0.5213 -0.0997 0.8485 0.030 Uiso 1 1 calc R U . . .
N9 N 0.48207(15) 0.06771(14) 0.8924(2) 0.0237(3) Uani 1 1 d . . . . .
I1 I 0.43781(2) 0.34188(2) 0.46230(3) 0.02108(5) Uani 1 1 d . . . . .

loop_
_atom_site_aniso_label
_atom_site_aniso_U_11
_atom_site_aniso_U_22
_atom_site_aniso_U_33
_atom_site_aniso_U_23
_atom_site_aniso_U_13
_atom_site_aniso_U_12
N1 0.0192(8) 0.0169(7) 0.0188(7) 0.0001(5) 0.0021(6) -0.0027(5)
C1 0.0256(10) 0.0204(8) 0.0312(12) 0.0019(7) 0.0082(8) -0.0059(7)
C2 0.0209(7) 0.0154(8) 0.0175(8) 0.0002(6) 0.0000(7) 0.0001(6)
N3 0.0168(7) 0.0160(7) 0.0192(7) 0.0016(5) 0.0021(5) 0.0004(5)
C3 0.0232(7) 0.0220(7) 0.0336(8) -0.0010(15) 0.0093(14) 0.0014(6)
C4 0.0179(7) 0.0159(9) 0.0190(8) 0.0016(6) -0.0032(7) -0.0006(5)
C5 0.0191(8) 0.0164(7) 0.0183(7) -0.0015(6) -0.0023(6) 0.0004(7)
C6 0.0241(11) 0.0181(7) 0.0171(8) -0.0011(7) -0.0009(8) -0.0010(6)
O6 0.0270(7) 0.0275(8) 0.0320(8) -0.0058(7) 0.0099(6) 0.0017(6)
N7 0.0226(7) 0.0163(7) 0.0230(7) -0.0015(6) -0.0049(6) 0.0013(6)
C7 0.0272(10) 0.0202(8) 0.0343(11) -0.0088(7) -0.0068(7) 0.0062(7)
C8 0.0243(8) 0.0175(9) 0.0327(11) 0.0016(8) -0.0059(8) -0.0019(7)
N9 0.0228(8) 0.0180(7) 0.0304(8) 0.0044(6) -0.0027(6) -0.0039(6)
I1 0.02609(7) 0.01469(6) 0.02244(6) -0.00046(7) -0.00416(6) 0.00212(3)

loop_
_atom_type_symbol
_atom_type_description
_atom_type_scat_dispersion_real
_atom_type_scat_dispersion_imag
_atom_type_scat_source
C C 0.0033 0.0016 'International Tables Vol C Tables 4.2.6.8 and 6.1.1.4'
H H 0.0000 0.0000 'International Tables Vol C Tables 4.2.6.8 and 6.1.1.4'
N N 0.0061 0.0033 'International Tables Vol C Tables 4.2.6.8 and 6.1.1.4'
O O 0.0106 0.0060 'International Tables Vol C Tables 4.2.6.8 and 6.1.1.4'
I I -0.4742 1.8119 'International Tables Vol C Tables 4.2.6.8 and 6.1.1.4'

loop_
_geom_angle_atom_site_label_1
_geom_angle_atom_site_label_2
_geom_angle_atom_site_label_3
_geom_angle
_geom_angle_site_symmetry_1
_geom_angle_site_symmetry_3
_geom_angle_publ_flag
C2 N1 C6 124.73(16) . . ?
C2 N1 C1 118.43(16) . . ?
C6 N1 C1 116.68(15) . . ?
N1 C1 H11 109.5 . . ?
N1 C1 H12 109.5 . . ?
H11 C1 H12 109.5 . . ?
N1 C1 H13 109.5 . . ?
H11 C1 H13 109.5 . . ?
H12 C1 H13 109.5 . . ?
N3 C2 N1 122.91(17) . . ?
N3 C2 H2 118.5 . . ?
N1 C2 H2 118.5 . . ?
C2 N3 C4 117.93(16) . . ?
C2 N3 C3 120.70(16) . . ?
C4 N3 C3 121.37(15) . . ?
N3 C3 H31 109.5 . . ?
N3 C3 H32 109.5 . . ?
H31 C3 H32 109.5 . . ?
N3 C3 H33 109.5 . . ?
H31 C3 H33 109.5 . . ?
H32 C3 H33 109.5 . . ?
N9 C4 N3 126.97(18) . . ?
N9 C4 C5 112.58(16) . . ?
N3 C4 C5 120.45(17) . . ?
N7 C5 C4 104.82(16) . . ?
N7 C5 C6 131.38(18) . . ?
C4 C5 C6 123.78(17) . . ?
O6 C6 C5 129.27(19) . . ?
O6 C6 N1 120.60(17) . . ?
C5 C6 N1 110.13(17) . . ?
C8 N7 C5 105.90(16) . . ?
C8 N7 C7 126.58(17) . . ?
C5 N7 C7 127.46(17) . . ?
N7 C7 H71 109.5 . . ?
N7 C7 H72 109.5 . . ?
H71 C7 H72 109.5 . . ?
N7 C7 H73 109.5 . . ?
H71 C7 H73 109.5 . . ?
H72 C7 H73 109.5 . . ?
N9 C8 N7 113.67(18) . . ?
N9 C8 H8 123.2 . . ?
N7 C8 H8 123.2 . . ?
C8 N9 C4 103.02(17) . . ?

loop_
_geom_bond_atom_site_label_1
_geom_bond_atom_site_label_2
_geom_bond_distance
_geom_bond_site_symmetry_2
_geom_bond_publ_flag
N1 C2 1.331(2) . ?
N1 C6 1.432(2) . ?
N1 C1 1.472(2) . ?
C1 H11 0.9800 . ?
C1 H12 0.9800 . ?
C1 H13 0.9800 . ?
C2 N3 1.318(2) . ?
C2 H2 0.9500 . ?
N3 C4 1.375(2) . ?
N3 C3 1.468(3) . ?
C3 H31 0.9800 . ?
C3 H32 0.9800 . ?
C3 H33 0.9800 . ?
C4 N9 1.346(2) . ?
C4 C5 1.378(3) . ?
C5 N7 1.375(2) . ?
C5 C6 1.422(3) . ?
C6 O6 1.216(3) . ?
N7 C8 1.352(3) . ?
N7 C7 1.466(3) . ?
C7 H71 0.9800 . ?
C7 H72 0.9800 . ?
C7 H73 0.9800 . ?
C8 N9 1.335(3) . ?
C8 H8 0.9500 . ?

loop_
_geom_torsion_atom_site_label_1
_geom_torsion_atom_site_label_2
_geom_torsion_atom_site_label_3
_geom_torsion_atom_site_label_4
_geom_torsion
_geom_torsion_site_symmetry_1
_geom_torsion_site_symmetry_2
_geom_torsion_site_symmetry_3
_geom_torsion_site_symmetry_4
_geom_torsion_publ_flag
C6 N1 C2 N3 3.5(3) . . . . ?
C1 N1 C2 N3 178.74(18) . . . . ?
N1 C2 N3 C4 -2.7(3) . . . . ?
N1 C2 N3 C3 177.4(2) . . . . ?
C2 N3 C4 N9 -179.94(19) . . . . ?
C3 N3 C4 N9 0.0(3) . . . . ?
C2 N3 C4 C5 0.5(3) . . . . ?
C3 N3 C4 C5 -179.6(2) . . . . ?
N9 C4 C5 N7 -0.2(2) . . . . ?
N3 C4 C5 N7 179.47(17) . . . . ?
N9 C4 C5 C6 -178.59(17) . . . . ?
N3 C4 C5 C6 1.0(3) . . . . ?
N7 C5 C6 O6 1.9(3) . . . . ?
C4 C5 C6 O6 179.8(2) . . . . ?
N7 C5 C6 N1 -178.42(19) . . . . ?
C4 C5 C6 N1 -0.4(3) . . . . ?
C2 N1 C6 O6 178.02(19) . . . . ?
C1 N1 C6 O6 2.7(3) . . . . ?
C2 N1 C6 C5 -1.7(3) . . . . ?
C1 N1 C6 C5 -177.09(16) . . . . ?
C4 C5 N7 C8 0.4(2) . . . . ?
C6 C5 N7 C8 178.64(19) . . . . ?
C4 C5 N7 C7 177.81(18) . . . . ?
C6 C5 N7 C7 -3.9(3) . . . . ?
C5 N7 C8 N9 -0.5(2) . . . . ?
C7 N7 C8 N9 -177.96(18) . . . . ?
N7 C8 N9 C4 0.4(2) . . . . ?
N3 C4 N9 C8 -179.74(19) . . . . ?
C5 C4 N9 C8 -0.1(2) . . . . ?
